data_7010953
loop_
_publ_author_name
'Fang Qi'
'Thomas C. W. Mak'
'Zhou Zhong-Yuan'
'Yang Qing-Chuan'
'Liu Zhi'
'Yu Wen-Tao'
'Zhu Dao-Ben'
'Jiang Min-Hua'

_publ_section_title
;
 Syntheses and crystal structures of the molecular conductors
 Z[Pd(dmit)2]2{Z = (Me3NEt)+, (MeNEt3)+, (NEt4)+} and their precursors
 Z2[Pd(dmit)2]
;
_journal_issue 7
_journal_name_full 'J. Chem. Soc., Dalton Trans.'
_journal_page_first 1377
_journal_page_last 1385
_journal_paper_doi 10.1039/b105854c
_journal_year 2002
_chemical_formula_sum 'C19 H18 N Pd2 S20'
_chemical_formula_weight 1114.34
_chemical_name_common (MeNEt3)[Pd(dmit)2]2
_chemical_name_systematic
; 
? 
;
_space_group_IT_number 1
_symmetry_cell_setting triclinic
_symmetry_space_group_name_Hall 'P 1'
_symmetry_space_group_name_H-M 'P 1'
_atom_sites_solution_hydrogens geom
_atom_sites_solution_primary direct
_atom_sites_solution_secondary difmap
_audit_creation_method SHELXL-97
_cell_angle_alpha 84.981(13)
_cell_angle_beta 83.699(13)
_cell_angle_gamma 73.128(12)
_cell_formula_units_Z 1
_cell_length_a 6.222(3)
_cell_length_b 7.838(3)
_cell_length_c 18.622(9)
_cell_measurement_reflns_used CCD
_cell_measurement_temperature 293(2)
_cell_measurement_theta_max 27.5
_cell_measurement_theta_min 1
_cell_volume 862.3(7)
_computing_cell_refinement 'BRUKER SMART'
_computing_data_collection 'BRUKER SMART'
_computing_data_reduction SHELXTL
_computing_molecular_graphics SHELXTL
_computing_publication_material SHELXTL
_computing_structure_refinement 'SHELXL-97 (Sheldrick, 1997)'
_computing_structure_solution 'SHELXS-97 (Sheldrick, 1990)'
_diffrn_ambient_temperature 293(2)
_diffrn_measured_fraction_theta_full 0.936
_diffrn_measured_fraction_theta_max 0.936
_diffrn_measurement_device_type 'BRUKER CCD AREA DETECTOR'
_diffrn_measurement_method 'PHI AND OMEGA SCAN'
_diffrn_radiation_monochromator graphite
_diffrn_radiation_source 'fine-focus sealed tube'
_diffrn_radiation_type MoK\a
_diffrn_radiation_wavelength 0.71073
_diffrn_reflns_av_R_equivalents 0.0000
_diffrn_reflns_av_sigmaI/netI 0.1055
_diffrn_reflns_limit_h_max 6
_diffrn_reflns_limit_h_min -8
_diffrn_reflns_limit_k_max 10
_diffrn_reflns_limit_k_min -10
_diffrn_reflns_limit_l_max 24
_diffrn_reflns_limit_l_min -22
_diffrn_reflns_number 4543
_diffrn_reflns_theta_full 27.67
_diffrn_reflns_theta_max 27.67
_diffrn_reflns_theta_min 2.20
_exptl_absorpt_coefficient_mu 2.274
_exptl_absorpt_correction_T_max 0.852
_exptl_absorpt_correction_T_min 0.843
_exptl_absorpt_correction_type SADABS
_exptl_crystal_colour BLACK
_exptl_crystal_density_diffrn 2.146
_exptl_crystal_density_method 'not measured'
_exptl_crystal_description PLATE
_exptl_crystal_F_000 551
_exptl_crystal_size_max 0.12
_exptl_crystal_size_mid 0.08
_exptl_crystal_size_min 0.02
_refine_diff_density_max 1.401
_refine_diff_density_min -1.134
_refine_diff_density_rms 0.306
_refine_ls_abs_structure_details 'Flack H D (1983), Acta Cryst. A39, 876-881'
_refine_ls_abs_structure_Flack 0.31(16)
_refine_ls_extinction_coef 0.00000(19)
_refine_ls_extinction_expression Fc^*^=kFc[1+0.001xFc^2^\l^3^/sin(2\q)]^-1/4^
_refine_ls_extinction_method SHELXL
_refine_ls_goodness_of_fit_ref 1.334
_refine_ls_hydrogen_treatment mixed
_refine_ls_matrix_type full
_refine_ls_number_parameters 380
_refine_ls_number_reflns 4471
_refine_ls_number_restraints 13
_refine_ls_restrained_S_all 1.339
_refine_ls_R_factor_all 0.1465
_refine_ls_R_factor_gt 0.0945
_refine_ls_shift/su_max 0.021
_refine_ls_shift/su_mean 0.007
_refine_ls_structure_factor_coef Fsqd
_refine_ls_weighting_details 'calc w=1/[\s^2^(Fo^2^)+(0.1000P)^2^+0.0000P] where P=(Fo^2^+2Fc^2^)/3'
_refine_ls_weighting_scheme calc
_refine_ls_wR_factor_gt 0.2229
_refine_ls_wR_factor_ref 0.2426
_reflns_number_gt 2826
_reflns_number_total 4471
_reflns_threshold_expression >2sigma(I)
_cod_data_source_file b105854c.txt
_cod_data_source_block me3pd2
_cod_depositor_comments
;
 Marking attached hydrogen atoms.

 Antanas Vaitkus,
 2018-08-30

The following automatic conversions were performed:
'_symmetry_cell_setting' value 'Triclinic' changed to 'triclinic'
according to '/home/saulius/struct/CIF-dictionaries/cif_core.dic'
dictionary named 'cif_core.dic' version 2.4.1 from 2010-06-29.

Automatic conversion script
Id: cif_fix_enum 1527 2010-12-29 10:47:43Z saulius 
;
_cod_original_cell_volume 862.2(6)
_cod_original_sg_symbol_H-M P1
_cod_database_code 7010953

loop_
_symmetry_equiv_pos_as_xyz
'x, y, z'

loop_
_atom_site_label
_atom_site_type_symbol
_atom_site_fract_x
_atom_site_fract_y
_atom_site_fract_z
_atom_site_U_iso_or_equiv
_atom_site_adp_type
_atom_site_occupancy
_atom_site_symmetry_multiplicity
_atom_site_calc_flag
_atom_site_refinement_flags
_atom_site_disorder_assembly
_atom_site_disorder_group
_atom_site_attached_hydrogens
Pd1 Pd 0.19436(3) 0.26793(3) 0.357836(16) 0.02459(7) Uani 1 1 d . . . 0
Pd2 Pd 0.21059(3) -0.11072(3) 0.432454(16) 0.02964(8) Uani 1 1 d . . . 0
S1 S -0.09729(16) 0.28723(12) 0.28837(5) 0.0302(3) Uani 1 1 d . . . 0
S2 S 0.44768(15) 0.12252(11) 0.26676(5) 0.0288(3) Uani 1 1 d . . . 0
S3 S -0.09866(17) 0.16959(13) 0.13811(6) 0.0390(3) Uani 1 1 d . . . 0
S4 S 0.37434(19) 0.01873(13) 0.12099(5) 0.0364(3) Uani 1 1 d . . . 0
S5 S 0.1149(3) -0.00264(18) 0.00097(7) 0.0700(5) Uani 1 1 d . . . 0
S6 S -0.06162(17) 0.43264(13) 0.44074(6) 0.0360(3) Uani 1 1 d . . . 0
S7 S 0.47810(15) 0.26994(11) 0.42527(5) 0.0291(3) Uani 1 1 d . . . 0
S8 S -0.0157(2) 0.56716(14) 0.57756(7) 0.0458(4) Uani 1 1 d . . . 0
S9 S 0.4753(2) 0.41115(16) 0.56843(7) 0.0516(4) Uani 1 1 d . . . 0
S10 S 0.2811(3) 0.5922(2) 0.69925(9) 0.0930(7) Uani 1 1 d . . . 0
S11 S -0.08073(16) -0.10312(11) 0.36479(5) 0.0287(3) Uani 1 1 d . . . 0
S12 S 0.46628(17) -0.27356(12) 0.34675(7) 0.0360(3) Uani 1 1 d . . . 0
S13 S -0.07403(17) -0.26214(11) 0.22183(6) 0.0313(3) Uani 1 1 d . . . 0
S14 S 0.3990(2) -0.41382(12) 0.20795(6) 0.0394(3) Uani 1 1 d . . . 0
S15 S 0.1612(2) -0.46441(13) 0.09311(6) 0.0474(4) Uani 1 1 d . . . 0
S16 S -0.04182(17) 0.03104(12) 0.52247(6) 0.0343(3) Uani 1 1 d . . . 0
S17 S 0.50519(18) -0.13228(14) 0.49807(7) 0.0423(3) Uani 1 1 d . . . 0
S18 S 0.0330(2) 0.10409(16) 0.66939(7) 0.0526(4) Uani 1 1 d . . . 0
S19 S 0.5260(2) -0.04337(18) 0.64906(7) 0.0581(4) Uani 1 1 d . . . 0
S20 S 0.3251(3) 0.1032(2) 0.78872(7) 0.0709(5) Uani 1 1 d . . . 0
C1 C 0.0366(6) 0.2040(4) 0.21522(19) 0.0219(10) Uani 1 1 d . . . 0
C2 C 0.2409(9) 0.1250(5) 0.2055(2) 0.0460(16) Uani 1 1 d . . . 0
C3 C 0.1689(12) 0.0797(8) 0.0775(4) 0.111(3) Uani 1 1 d . . . 0
C4 C 0.1077(6) 0.4523(4) 0.5050(2) 0.0281(11) Uani 1 1 d . . . 0
C5 C 0.3499(7) 0.3711(4) 0.4972(2) 0.0306(12) Uani 1 1 d . . . 0
C6 C 0.2542(8) 0.5334(4) 0.6251(2) 0.0387(13) Uani 1 1 d . . . 0
C7 C 0.0741(6) -0.2282(4) 0.29561(18) 0.0202(9) Uani 1 1 d . . . 0
C8 C 0.2857(7) -0.2867(4) 0.2879(2) 0.0308(11) Uani 1 1 d . . . 0
C9 C 0.1730(8) -0.3798(5) 0.1742(3) 0.0467(14) Uani 1 1 d . . . 0
C10 C 0.1145(7) 0.0344(5) 0.5874(2) 0.0301(11) Uani 1 1 d . . . 0
C11 C 0.3567(8) -0.0244(5) 0.5780(2) 0.0424(14) Uani 1 1 d . . . 0
C12 C 0.2945(7) 0.0814(4) 0.7089(2) 0.0291(11) Uani 1 1 d . . . 0
N1 N 0.6730(5) 0.5894(4) 0.90246(16) 0.0680(16) Uani 1 1 d D . . 0
C13 C 0.8442(10) 0.4686(7) 0.8537(3) 0.102(3) Uani 1 1 d D . . 3
C14 C 0.6237(7) 0.7390(5) 0.8451(2) 0.135(3) Uani 1 1 d D . . 2
C15 C 0.8249(9) 0.8167(7) 0.8435(5) 0.160(4) Uani 1 1 d D . . 3
C16 C 0.5297(10) 0.7262(6) 0.9561(2) 0.258(10) Uani 1 1 d D . . 2
C17 C 0.7002(9) 0.6537(9) 1.0060(3) 0.132(3) Uani 1 1 d D . . 3
C18 C 0.4722(5) 0.5142(4) 0.9038(3) 0.074(2) Uani 1 1 d D . . 2
C19 C 0.4893(9) 0.3231(5) 0.9379(3) 0.072(2) Uani 1 1 d D . . 3

loop_
_atom_site_aniso_label
_atom_site_aniso_U_11
_atom_site_aniso_U_22
_atom_site_aniso_U_33
_atom_site_aniso_U_23
_atom_site_aniso_U_13
_atom_site_aniso_U_12
Pd1 0.01693(11) 0.02479(9) 0.03432(13) -0.00054(10) -0.00468(10) -0.00893(8)
Pd2 0.01834(12) 0.03109(11) 0.04279(16) 0.00059(12) -0.00539(12) -0.01201(9)
S1 0.0198(4) 0.0354(4) 0.0346(5) -0.0014(4) -0.0123(4) -0.0031(3)
S2 0.0200(4) 0.0375(4) 0.0302(5) -0.0013(4) -0.0041(4) -0.0097(3)
S3 0.0309(5) 0.0492(4) 0.0435(6) 0.0088(5) -0.0151(4) -0.0209(4)
S4 0.0432(6) 0.0426(4) 0.0254(5) -0.0056(4) -0.0040(4) -0.0137(4)
S5 0.0960(10) 0.0691(7) 0.0519(7) -0.0143(6) -0.0250(6) -0.0246(6)
S6 0.0198(5) 0.0416(4) 0.0472(6) -0.0005(5) -0.0076(4) -0.0084(4)
S7 0.0138(4) 0.0375(4) 0.0391(5) -0.0059(4) -0.0035(4) -0.0105(3)
S8 0.0367(6) 0.0472(5) 0.0536(7) -0.0129(5) 0.0093(5) -0.0139(4)
S9 0.0426(6) 0.0720(6) 0.0512(6) -0.0184(5) -0.0053(5) -0.0289(4)
S10 0.0968(13) 0.1255(11) 0.0623(9) -0.0306(9) 0.0105(9) -0.0394(10)
S11 0.0211(4) 0.0320(4) 0.0355(5) -0.0013(4) -0.0047(4) -0.0112(3)
S12 0.0172(5) 0.0330(4) 0.0574(6) -0.0020(5) -0.0025(4) -0.0069(3)
S13 0.0301(5) 0.0325(4) 0.0364(5) -0.0042(4) -0.0051(4) -0.0155(3)
S14 0.0413(6) 0.0290(4) 0.0414(6) -0.0028(4) 0.0002(5) -0.0013(4)
S15 0.0781(8) 0.0375(4) 0.0306(5) -0.0111(4) -0.0022(5) -0.0211(4)
S16 0.0268(5) 0.0433(4) 0.0370(5) -0.0027(4) -0.0065(4) -0.0151(4)
S17 0.0230(5) 0.0482(5) 0.0602(7) -0.0017(5) -0.0103(5) -0.0149(4)
S18 0.0382(6) 0.0652(6) 0.0574(7) -0.0019(6) -0.0045(5) -0.0199(5)
S19 0.0467(7) 0.0807(7) 0.0543(7) 0.0013(6) -0.0154(6) -0.0272(5)
S20 0.0885(10) 0.0853(8) 0.0439(7) 0.0010(7) -0.0270(6) -0.0260(7)
C1 0.0235(17) 0.0226(13) 0.0224(16) 0.0112(13) -0.0129(13) -0.0105(12)
C2 0.052(3) 0.046(2) 0.041(2) -0.006(2) -0.008(2) -0.0144(19)
C3 0.110(4) 0.135(4) 0.116(4) -0.058(3) -0.044(3) -0.051(3)
C4 0.0211(18) 0.0167(13) 0.043(2) -0.0018(15) 0.0033(16) -0.0027(12)
C5 0.0233(19) 0.0345(16) 0.036(2) -0.0022(17) -0.0020(16) -0.0116(14)
C6 0.037(2) 0.0246(15) 0.052(2) 0.0104(18) -0.0059(19) -0.0076(15)
C7 0.0217(16) 0.0236(13) 0.0216(16) 0.0059(13) -0.0131(13) -0.0144(11)
C8 0.046(2) 0.0344(14) 0.0210(18) -0.0093(14) -0.0005(15) -0.0245(13)
C9 0.044(2) 0.0564(18) 0.051(3) -0.0191(19) 0.006(2) -0.0308(15)
C10 0.0264(19) 0.0318(15) 0.036(2) -0.0036(16) -0.0021(16) -0.0148(13)
C11 0.041(2) 0.0457(18) 0.047(3) -0.002(2) -0.003(2) -0.0218(16)
C12 0.041(2) 0.0226(13) 0.0273(18) 0.0230(14) -0.0145(15) -0.0174(12)
N1 0.050(3) 0.089(2) 0.054(2) -0.020(2) 0.009(2) -0.003(2)
C13 0.092(6) 0.097(4) 0.099(5) -0.018(4) 0.006(4) 0.002(4)
C14 0.041(4) 0.134(4) 0.189(6) 0.103(4) 0.005(4) 0.002(4)
C15 0.186(7) 0.084(4) 0.169(6) 0.044(4) 0.095(5) -0.028(4)
C16 0.188(15) 0.154(9) 0.38(2) -0.036(11) 0.038(14) 0.009(10)
C17 0.114(4) 0.176(5) 0.134(4) 0.114(3) -0.092(3) -0.093(4)
C18 0.030(3) 0.091(3) 0.093(4) -0.005(3) 0.019(3) -0.013(3)
C19 0.053(3) 0.0511(19) 0.120(5) 0.017(3) 0.005(3) -0.0380(17)

loop_
_atom_type_symbol
_atom_type_description
_atom_type_scat_dispersion_real
_atom_type_scat_dispersion_imag
_atom_type_scat_source
C C 0.0033 0.0016 'International Tables Vol C Tables 4.2.6.8 and 6.1.1.4'
H H 0.0000 0.0000 'International Tables Vol C Tables 4.2.6.8 and 6.1.1.4'
N N 0.0061 0.0033 'International Tables Vol C Tables 4.2.6.8 and 6.1.1.4'
S S 0.1246 0.1234 'International Tables Vol C Tables 4.2.6.8 and 6.1.1.4'
Pd Pd -0.9988 1.0072 'International Tables Vol C Tables 4.2.6.8 and 6.1.1.4'

loop_
_geom_angle_atom_site_label_1
_geom_angle_atom_site_label_2
_geom_angle_atom_site_label_3
_geom_angle
_geom_angle_site_symmetry_1
_geom_angle_site_symmetry_3
_geom_angle_publ_flag
S6 Pd1 S7 89.72(5) . . ?
S6 Pd1 S1 88.57(5) . . ?
S7 Pd1 S1 175.99(3) . . ?
S6 Pd1 S2 175.01(3) . . ?
S7 Pd1 S2 91.97(5) . . ?
S1 Pd1 S2 89.45(5) . . ?
S6 Pd1 Pd2 97.27(4) . . ?
S7 Pd1 Pd2 87.48(3) . . ?
S1 Pd1 Pd2 96.33(3) . . ?
S2 Pd1 Pd2 87.50(3) . . ?
S17 Pd2 S16 91.42(5) . . ?
S17 Pd2 S11 177.25(3) . . ?
S16 Pd2 S11 90.45(5) . . ?
S17 Pd2 S12 87.77(5) . . ?
S16 Pd2 S12 175.69(4) . . ?
S11 Pd2 S12 90.21(5) . . ?
S17 Pd2 Pd1 96.08(3) . . ?
S16 Pd2 Pd1 87.91(4) . . ?
S11 Pd2 Pd1 86.01(3) . . ?
S12 Pd2 Pd1 96.39(4) . . ?
C1 S1 Pd1 101.58(15) . . ?
C2 S2 Pd1 96.46(15) . . ?
C1 S3 C3 96.8(3) . . ?
C3 S4 C2 97.8(3) . . ?
C4 S6 Pd1 102.00(13) . . ?
C5 S7 Pd1 104.49(16) . . ?
C4 S8 C6 96.78(19) . . ?
C5 S9 C6 104.7(2) . . ?
C7 S11 Pd2 98.38(13) . . ?
C8 S12 Pd2 98.96(13) . . ?
C9 S13 C7 93.0(2) . . ?
C9 S14 C8 96.9(2) . . ?
C10 S16 Pd2 104.20(14) . . ?
C11 S17 Pd2 100.17(17) . . ?
C10 S18 C12 104.1(2) . . ?
C11 S19 C12 93.4(2) . . ?
C2 C1 S1 126.9(4) . . ?
C2 C1 S3 107.9(3) . . ?
S1 C1 S3 124.1(2) . . ?
C1 C2 S2 124.7(4) . . ?
C1 C2 S4 123.4(4) . . ?
S2 C2 S4 111.6(3) . . ?
S4 C3 S5 130.0(4) . . ?
S4 C3 S3 111.2(4) . . ?
S5 C3 S3 111.5(4) . . ?
C5 C4 S8 120.6(3) . . ?
C5 C4 S6 121.4(3) . . ?
S8 C4 S6 118.0(2) . . ?
C4 C5 S7 122.2(3) . . ?
C4 C5 S9 111.5(3) . . ?
S7 C5 S9 126.2(2) . . ?
S10 C6 S9 124.3(3) . . ?
S10 C6 S8 129.3(3) . . ?
S9 C6 S8 106.4(2) . . ?
C8 C7 S11 125.8(3) . . ?
C8 C7 S13 115.9(3) . . ?
S11 C7 S13 118.03(19) . . ?
C7 C8 S12 126.5(3) . . ?
C7 C8 S14 115.0(3) . . ?
S12 C8 S14 118.3(2) . . ?
S14 C9 S15 121.3(3) . . ?
S14 C9 S13 118.8(3) . . ?
S15 C9 S13 119.9(3) . . ?
C11 C10 S16 122.3(3) . . ?
C11 C10 S18 109.3(3) . . ?
S16 C10 S18 128.4(2) . . ?
C10 C11 S19 122.9(3) . . ?
C10 C11 S17 121.5(4) . . ?
S19 C11 S17 114.1(2) . . ?
S20 C12 S19 121.4(2) . . ?
S20 C12 S18 127.5(2) . . ?
S19 C12 S18 108.3(2) . . ?
C13 N1 C14 93.1(3) . . ?
C13 N1 C18 101.8(4) . . ?
C14 N1 C18 102.8(3) . . ?
C13 N1 C16 170.0(4) . . ?
C14 N1 C16 86.6(3) . . ?
C18 N1 C16 88.0(3) . . ?
N1 C14 C15 103.2(4) . . ?
C17 C16 N1 87.8(4) . . ?
N1 C18 C19 119.6(3) . . ?

loop_
_geom_bond_atom_site_label_1
_geom_bond_atom_site_label_2
_geom_bond_distance
_geom_bond_site_symmetry_2
_geom_bond_publ_flag
Pd1 S6 2.2807(12) . ?
Pd1 S7 2.2803(13) . ?
Pd1 S1 2.3045(13) . ?
Pd1 S2 2.3169(12) . ?
Pd1 Pd2 3.1438(10) . ?
Pd2 S17 2.2709(15) . ?
Pd2 S16 2.2904(12) . ?
Pd2 S11 2.3025(13) . ?
Pd2 S12 2.3081(13) . ?
S1 C1 1.602(3) . ?
S2 C2 1.805(6) . ?
S3 C1 1.818(4) . ?
S3 C3 1.894(7) . ?
S4 C3 1.524(8) . ?
S4 C2 1.845(5) . ?
S5 C3 1.718(8) . ?
S6 C4 1.723(4) . ?
S7 C5 1.626(4) . ?
S8 C4 1.676(4) . ?
S8 C6 1.924(5) . ?
S9 C5 1.705(5) . ?
S9 C6 1.737(4) . ?
S10 C6 1.534(5) . ?
S11 C7 1.717(3) . ?
S12 C8 1.683(5) . ?
S13 C9 1.738(4) . ?
S13 C7 1.814(4) . ?
S14 C9 1.546(5) . ?
S14 C8 1.824(4) . ?
S15 C9 1.719(5) . ?
S16 C10 1.639(5) . ?
S17 C11 1.803(5) . ?
S18 C10 1.644(4) . ?
S18 C12 1.814(5) . ?
S19 C11 1.749(5) . ?
S19 C12 1.814(4) . ?
S20 C12 1.550(4) . ?
C1 C2 1.242(6) . ?
C4 C5 1.452(5) . ?
C7 C8 1.259(5) . ?
C10 C11 1.438(6) . ?
N1 C13 1.486(5) . ?
N1 C14 1.501(5) . ?
N1 C18 1.525(5) . ?
N1 C16 1.542(5) . ?
C14 C15 1.539(8) . ?
C16 C17 1.444(7) . ?
C18 C19 1.553(5) . ?
